data_4311732
loop_
_publ_author_name
'Malcolm H. Chisholm'
'Judith C. Gallucci'
'Khamphee Phomphrai'

_publ_section_title
;
 Well-Defined Calcium Initiators for Lactide Polymerization
;
_journal_name_full 'Inorganic Chemistry'
_journal_page_first 6717
_journal_page_last 6725
_journal_paper_doi 10.1021/ic0490730
_journal_volume 43
_journal_year 2004
_chemical_formula_sum 'C29 H41 Ca0.5 N2'
_chemical_formula_weight 437.68
_chemical_name_systematic
; 
 ? 
;
_space_group_IT_number 15
_symmetry_cell_setting monoclinic
_symmetry_space_group_name_Hall '-C 2yc'
_symmetry_space_group_name_H-M 'C 1 2/c 1'
_atom_sites_solution_hydrogens geom
_atom_sites_solution_primary direct
_atom_sites_solution_secondary difmap
_audit_creation_method SHELXL-93
_cell_angle_alpha 90.00
_cell_angle_beta 100.280(1)
_cell_angle_gamma 90.00
_cell_formula_units_Z 8
_cell_length_a 19.5130(2)
_cell_length_b 12.5265(1)
_cell_length_c 22.1472(2)
_cell_measurement_temperature 200(2)
_cell_volume 5326.53(9)
_computing_cell_refinement 'DENZO (Otwinowski & Minor, 1997)'
_computing_data_collection 'COLLECT (Nonius, 1999)'
_computing_data_reduction 'DENZO (Otwinowski & Minor, 1997)'
_computing_structure_refinement 'SHELXL-93 (Sheldrick, 1993)'
_computing_structure_solution 'SHELXS-86 (Sheldrick, 1990)'
_diffrn_ambient_temperature 200(2)
_diffrn_measurement_device 'Nonius Kappa CCD'
_diffrn_measurement_method 'phi and omega scans'
_diffrn_radiation_monochromator graphite
_diffrn_radiation_source 'fine-focus sealed tube'
_diffrn_radiation_type MoK\a
_diffrn_radiation_wavelength 0.71073
_diffrn_reflns_av_R_equivalents 0.039
_diffrn_reflns_av_sigmaI/netI 0.0302
_diffrn_reflns_limit_h_max 25
_diffrn_reflns_limit_h_min -25
_diffrn_reflns_limit_k_max 16
_diffrn_reflns_limit_k_min -16
_diffrn_reflns_limit_l_max 28
_diffrn_reflns_limit_l_min -28
_diffrn_reflns_number 46450
_diffrn_reflns_theta_max 27.48
_diffrn_reflns_theta_min 2.07
_exptl_absorpt_coefficient_mu 0.157
_exptl_crystal_colour colorless
_exptl_crystal_density_diffrn 1.092
_exptl_crystal_description 'rectangular plate'
_exptl_crystal_F_000 1912
_exptl_crystal_size_max 0.38
_exptl_crystal_size_mid 0.27
_exptl_crystal_size_min 0.08
_refine_diff_density_max 0.262
_refine_diff_density_min -0.193
_refine_ls_extinction_method none
_refine_ls_goodness_of_fit_all 1.055
_refine_ls_goodness_of_fit_obs 1.118
_refine_ls_matrix_type full
_refine_ls_number_parameters 295
_refine_ls_number_reflns 6114
_refine_ls_number_restraints 0
_refine_ls_restrained_S_all 1.055
_refine_ls_restrained_S_obs 1.118
_refine_ls_R_factor_all 0.0635
_refine_ls_R_factor_obs 0.0448
_refine_ls_shift/esd_max -0.008
_refine_ls_shift/esd_mean 0.001
_refine_ls_structure_factor_coef Fsqd
_refine_ls_weighting_details 'w=1/[\s^2^(Fo^2^)+(0.0680P)^2^+2.2133P] where P=(Fo^2^+2Fc^2^)/3'
_refine_ls_weighting_scheme calc
_refine_ls_wR_factor_all 0.1317
_refine_ls_wR_factor_obs 0.1209
_reflns_number_observed 4649
_reflns_number_total 6114
_reflns_observed_criterion >2sigma(I)
_cod_data_source_file ic0490730si20040714_030341_2.cif
_cod_data_source_block Chisholm1037
_cod_depositor_comments
;
The following automatic conversions were performed:

'_refine_ls_weighting_scheme' value 'calc
w=1/[\s^2^(Fo^2^)+(0.0680P)^2^+2.2133P] where P=(Fo^2^+2Fc^2^)/3' was
changed to 'calc'. New tag '_refine_ls_weighting_details' was
created. The value of the new tag was set to
'w=1/[\s^2^(Fo^2^)+(0.0680P)^2^+2.2133P] where P=(Fo^2^+2Fc^2^)/3'.

Automatic conversion script
Id: cif_fix_values 3143 2015-03-26 13:38:13Z robertas 
;
_cod_original_cell_volume 5326.53(8)
_cod_original_formula_sum 'C29 H41 Ca0.50 N2'
_cod_database_code 4311732

loop_
_symmetry_equiv_pos_as_xyz
'x, y, z'
'-x, y, -z+1/2'
'x+1/2, y+1/2, z'
'-x+1/2, y+1/2, -z+1/2'
'-x, -y, -z'
'x, -y, z-1/2'
'-x+1/2, -y+1/2, -z'
'x+1/2, -y+1/2, z-1/2'

loop_
_atom_site_aniso_label
_atom_site_aniso_U_11
_atom_site_aniso_U_22
_atom_site_aniso_U_33
_atom_site_aniso_U_23
_atom_site_aniso_U_13
_atom_site_aniso_U_12
Ca 0.0228(2) 0.0291(2) 0.0319(2) 0.000 0.00571(15) 0.000
N1 0.0283(6) 0.0327(6) 0.0331(6) -0.0033(5) 0.0048(5) -0.0007(5)
N2 0.0247(6) 0.0344(7) 0.0364(7) -0.0031(5) 0.0053(5) -0.0025(5)
C1 0.0324(7) 0.0301(7) 0.0354(8) -0.0002(6) 0.0068(6) 0.0035(6)
C2 0.0292(7) 0.0382(8) 0.0417(9) 0.0001(7) 0.0013(6) 0.0068(6)
C3 0.0261(7) 0.0398(8) 0.0386(8) -0.0017(6) 0.0023(6) -0.0013(6)
C4 0.0467(9) 0.0407(9) 0.0527(10) -0.0096(8) 0.0016(8) 0.0122(7)
C5 0.0258(8) 0.0563(11) 0.0760(13) -0.0155(10) 0.0037(8) -0.0020(7)
C6 0.0236(7) 0.0344(8) 0.0436(8) -0.0045(6) 0.0080(6) -0.0037(6)
C7 0.0294(7) 0.0381(8) 0.0487(9) 0.0001(7) 0.0086(7) -0.0041(6)
C8 0.0451(9) 0.0373(9) 0.0614(11) 0.0033(8) 0.0125(8) -0.0060(7)
C9 0.0536(10) 0.0376(9) 0.0646(12) -0.0131(9) 0.0157(9) -0.0126(8)
C10 0.0459(9) 0.0471(10) 0.0468(10) -0.0114(8) 0.0081(7) -0.0083(8)
C11 0.0340(8) 0.0391(9) 0.0443(9) -0.0049(7) 0.0057(7) -0.0035(6)
C12 0.0413(9) 0.0459(10) 0.0470(10) 0.0046(8) 0.0045(7) -0.0094(7)
C13 0.0610(14) 0.157(3) 0.0600(14) -0.028(2) 0.0249(11) -0.026(2)
C14 0.077(2) 0.108(2) 0.0647(15) 0.0180(14) -0.0025(12) 0.0250(14)
C15 0.0585(11) 0.0438(10) 0.0426(10) -0.0021(8) -0.0001(8) -0.0040(8)
C16 0.085(2) 0.0520(12) 0.0603(12) -0.0003(10) 0.0212(11) -0.0195(11)
C17 0.081(2) 0.080(2) 0.071(2) 0.0140(12) -0.0220(12) -0.0042(13)
C18 0.0323(7) 0.0329(8) 0.0372(8) -0.0074(6) 0.0032(6) 0.0059(6)
C19 0.0361(8) 0.0440(9) 0.0504(10) -0.0179(8) 0.0043(7) -0.0015(7)
C20 0.0453(10) 0.0607(12) 0.0643(13) -0.0276(10) -0.0037(9) -0.0035(9)
C21 0.0656(13) 0.0634(12) 0.0452(11) -0.0220(9) -0.0121(9) 0.0080(10)
C22 0.0655(12) 0.0532(11) 0.0369(9) -0.0067(8) 0.0030(8) 0.0111(9)
C23 0.0450(9) 0.0414(9) 0.0360(8) -0.0024(7) 0.0029(7) 0.0062(7)
C24 0.0530(11) 0.0797(15) 0.0628(12) -0.0334(11) 0.0189(9) -0.0334(11)
C25 0.083(2) 0.115(2) 0.086(2) 0.034(2) 0.0146(14) -0.025(2)
C26 0.0577(13) 0.103(2) 0.112(2) -0.043(2) 0.0350(14) -0.0373(13)
C27 0.0566(11) 0.0663(12) 0.0383(9) 0.0055(9) 0.0095(8) -0.0085(9)
C28 0.086(2) 0.0624(13) 0.0566(12) 0.0056(10) 0.0174(11) -0.0113(11)
C29 0.0673(15) 0.096(2) 0.098(2) 0.0141(15) 0.0358(14) 0.0045(13)

loop_
_atom_site_label
_atom_site_type_symbol
_atom_site_fract_x
_atom_site_fract_y
_atom_site_fract_z
_atom_site_U_iso_or_equiv
_atom_site_thermal_displace_type
_atom_site_occupancy
_atom_site_calc_flag
_atom_site_refinement_flags
_atom_site_disorder_group
Ca Ca 0.0000 0.27795(3) 0.2500 0.02782(12) Uani 1 d S .
N1 N 0.04199(6) 0.19172(10) 0.16781(5) 0.0315(3) Uani 1 d . .
N2 N 0.10898(6) 0.36757(9) 0.26234(6) 0.0319(3) Uani 1 d . .
C1 C 0.10674(7) 0.15450(12) 0.18678(7) 0.0325(3) Uani 1 d . .
C2 C 0.15804(8) 0.20375(12) 0.22993(7) 0.0370(3) Uani 1 d . .
H2 H 0.19699(8) 0.15942(12) 0.24451(7) 0.044 Uiso 1 calc R .
C3 C 0.16285(7) 0.30700(12) 0.25591(7) 0.0352(3) Uani 1 d . .
C4 C 0.13030(9) 0.05117(14) 0.16060(8) 0.0476(4) Uani 1 d . .
H4A H 0.1356(6) -0.0045(3) 0.1922(2) 0.071 Uiso 1 calc R .
H4B H 0.1750(3) 0.0628(3) 0.1473(5) 0.071 Uiso 1 calc R .
H4C H 0.0954(3) 0.0287(6) 0.1254(4) 0.071 Uiso 1 calc R .
C5 C 0.23684(8) 0.3469(2) 0.27595(10) 0.0534(5) Uani 1 d . .
H5A H 0.26765(14) 0.3109(8) 0.2520(4) 0.080 Uiso 1 calc R .
H5B H 0.2523(3) 0.3316(10) 0.3196(2) 0.080 Uiso 1 calc R .
H5C H 0.2384(2) 0.4241(2) 0.2691(6) 0.080 Uiso 1 calc R .
C6 C 0.12341(7) 0.47280(12) 0.28782(7) 0.0336(3) Uani 1 d . .
C7 C 0.11368(8) 0.56186(12) 0.24890(8) 0.0385(4) Uani 1 d . .
C8 C 0.12748(9) 0.66294(14) 0.27465(9) 0.0476(4) Uani 1 d . .
H8 H 0.12055(9) 0.72398(14) 0.24883(9) 0.057 Uiso 1 calc R .
C9 C 0.15089(10) 0.67634(14) 0.33655(9) 0.0513(4) Uani 1 d . .
H9 H 0.16094(10) 0.74578(14) 0.35301(9) 0.062 Uiso 1 calc R .
C10 C 0.15969(9) 0.58837(14) 0.37451(8) 0.0466(4) Uani 1 d . .
H10 H 0.17560(9) 0.59798(14) 0.41726(8) 0.056 Uiso 1 calc R .
C11 C 0.14570(8) 0.48550(13) 0.35145(8) 0.0393(4) Uani 1 d . .
C12 C 0.09295(9) 0.55056(14) 0.17969(8) 0.0451(4) Uani 1 d . .
H12 H 0.07535(9) 0.47615(14) 0.17106(8) 0.054 Uiso 1 calc R .
C13 C 0.15583(12) 0.5643(3) 0.14936(11) 0.0911(9) Uani 1 d . .
H13A H 0.1902(5) 0.5088(10) 0.1640(7) 0.137 Uiso 1 calc R .
H13B H 0.1765(6) 0.6347(7) 0.1596(8) 0.137 Uiso 1 calc R .
H13C H 0.1416(2) 0.5583(17) 0.10476(12) 0.137 Uiso 1 calc R .
C14 C 0.03532(13) 0.6259(2) 0.15229(11) 0.0852(8) Uani 1 d . .
H14A H 0.0200(7) 0.6088(10) 0.1088(2) 0.128 Uiso 1 calc R .
H14B H 0.0525(3) 0.6995(3) 0.1563(8) 0.128 Uiso 1 calc R .
H14C H -0.0040(4) 0.6182(11) 0.1740(6) 0.128 Uiso 1 calc R .
C15 C 0.15271(10) 0.39201(14) 0.39598(8) 0.0494(4) Uani 1 d . .
H15 H 0.15354(10) 0.32483(14) 0.37173(8) 0.059 Uiso 1 calc R .
C16 C 0.08942(12) 0.3880(2) 0.42710(10) 0.0646(6) Uani 1 d . .
H16A H 0.0937(4) 0.3272(7) 0.4554(5) 0.097 Uiso 1 calc R .
H16B H 0.04723(13) 0.3798(12) 0.39598(11) 0.097 Uiso 1 calc R .
H16C H 0.0865(5) 0.4543(5) 0.4500(6) 0.097 Uiso 1 calc R .
C17 C 0.21961(13) 0.3960(2) 0.44420(11) 0.0818(7) Uani 1 d . .
H17A H 0.2217(5) 0.3332(8) 0.4709(5) 0.123 Uiso 1 calc R .
H17B H 0.2198(4) 0.4609(8) 0.4689(5) 0.123 Uiso 1 calc R .
H17C H 0.26010(13) 0.3962(14) 0.42363(11) 0.123 Uiso 1 calc R .
C18 C 0.00765(8) 0.16144(12) 0.10753(7) 0.0345(3) Uani 1 d . .
C19 C -0.05524(8) 0.10344(14) 0.09897(8) 0.0440(4) Uani 1 d . .
C20 C -0.09008(10) 0.0843(2) 0.03942(10) 0.0584(5) Uani 1 d . .
H20 H -0.13279(10) 0.0460(2) 0.03336(10) 0.070 Uiso 1 calc R .
C21 C -0.06409(11) 0.1194(2) -0.01079(9) 0.0608(5) Uani 1 d . .
H21 H -0.08906(11) 0.1065(2) -0.05101(9) 0.073 Uiso 1 calc R .
C22 C -0.00211(11) 0.1731(2) -0.00254(8) 0.0526(5) Uani 1 d . .
H22 H 0.01619(11) 0.1953(2) -0.03749(8) 0.063 Uiso 1 calc R .
C23 C 0.03483(9) 0.19605(13) 0.05569(7) 0.0413(4) Uani 1 d . .
C24 C -0.08257(10) 0.0554(2) 0.15273(10) 0.0641(6) Uani 1 d . .
H24 H -0.06915(10) 0.1044(2) 0.18850(10) 0.077 Uiso 1 calc R .
C25 C -0.04786(14) -0.0522(2) 0.17027(13) 0.0945(9) Uani 1 d . .
H25A H -0.0663(8) -0.0826(8) 0.2049(6) 0.142 Uiso 1 calc R .
H25B H 0.0026(2) -0.0422(3) 0.1820(9) 0.142 Uiso 1 calc R .
H25C H -0.0576(9) -0.1009(6) 0.1352(3) 0.142 Uiso 1 calc R .
C26 C -0.16188(12) 0.0430(2) 0.14202(13) 0.0886(9) Uani 1 d . .
H26A H -0.1766(2) 0.0249(16) 0.1808(2) 0.133 Uiso 1 calc R .
H26B H -0.1760(2) -0.0140(11) 0.1121(7) 0.133 Uiso 1 calc R .
H26C H -0.18381(12) 0.1102(6) 0.1263(9) 0.133 Uiso 1 calc R .
C27 C 0.10157(10) 0.2609(2) 0.06054(8) 0.0536(5) Uani 1 d . .
H27 H 0.12123(10) 0.2712(2) 0.10504(8) 0.064 Uiso 1 calc R .
C28 C 0.08720(13) 0.3704(2) 0.03140(10) 0.0677(6) Uani 1 d . .
H28A H 0.1307(2) 0.4112(5) 0.0362(6) 0.101 Uiso 1 calc R .
H28B H 0.0537(6) 0.4086(5) 0.0516(5) 0.101 Uiso 1 calc R .
H28C H 0.0679(8) 0.3622(2) -0.0123(2) 0.101 Uiso 1 calc R .
C29 C 0.15700(13) 0.2037(2) 0.03033(13) 0.0847(8) Uani 1 d . .
H29A H 0.2005(3) 0.2445(8) 0.0381(8) 0.127 Uiso 1 calc R .
H29B H 0.1404(4) 0.1985(14) -0.0140(2) 0.127 Uiso 1 calc R .
H29C H 0.1652(7) 0.1319(6) 0.0477(6) 0.127 Uiso 1 calc R .

loop_
_atom_type_symbol
_atom_type_description
_atom_type_scat_dispersion_real
_atom_type_scat_dispersion_imag
_atom_type_scat_source
C C 0.0033 0.0016 'International Tables Vol C Tables 4.2.6.8 and 6.1.1.4'
H H 0.0000 0.0000 'International Tables Vol C Tables 4.2.6.8 and 6.1.1.4'
N N 0.0061 0.0033 'International Tables Vol C Tables 4.2.6.8 and 6.1.1.4'
Ca Ca 0.2262 0.3064 'International Tables Vol C Tables 4.2.6.8 and 6.1.1.4'

loop_
_geom_angle_atom_site_label_1
_geom_angle_atom_site_label_2
_geom_angle_atom_site_label_3
_geom_angle
_geom_angle_site_symmetry_1
_geom_angle_site_symmetry_3
_geom_angle_publ_flag
N2 Ca N2 123.63(6) 2 . ?
N2 Ca N1 123.26(4) 2 . ?
N2 Ca N1 83.08(4) . . ?
N2 Ca N1 83.08(4) 2 2 ?
N2 Ca N1 123.27(4) . 2 ?
N1 Ca N1 126.12(6) . 2 ?
N2 Ca C1 68.31(4) 2 2 ?
N2 Ca C1 146.91(4) . 2 ?
N1 Ca C1 117.78(4) . 2 ?
N1 Ca C1 23.75(4) 2 2 ?
N2 Ca C1 146.91(4) 2 . ?
N2 Ca C1 68.31(4) . . ?
N1 Ca C1 23.75(4) . . ?
N1 Ca C1 117.78(4) 2 . ?
C1 Ca C1 120.56(6) 2 . ?
N2 Ca C3 144.90(4) 2 . ?
N2 Ca C3 22.13(4) . . ?
N1 Ca C3 66.79(4) . . ?
N1 Ca C3 119.86(4) 2 . ?
C1 Ca C3 141.36(4) 2 . ?
C1 Ca C3 48.12(4) . . ?
N2 Ca C3 22.13(4) 2 2 ?
N2 Ca C3 144.90(4) . 2 ?
N1 Ca C3 119.85(4) . 2 ?
N1 Ca C3 66.79(4) 2 2 ?
C1 Ca C3 48.12(4) 2 2 ?
C1 Ca C3 141.36(4) . 2 ?
C3 Ca C3 166.85(6) . 2 ?
C1 N1 C18 117.20(12) . . ?
C1 N1 Ca 110.55(9) . . ?
C18 N1 Ca 131.57(9) . . ?
C3 N2 C6 117.54(12) . . ?
C3 N2 Ca 115.34(9) . . ?
C6 N2 Ca 125.81(9) . . ?
N1 C1 C2 125.45(13) . . ?
N1 C1 C4 120.50(13) . . ?
C2 C1 C4 114.04(13) . . ?
N1 C1 Ca 45.70(7) . . ?
C2 C1 Ca 85.90(9) . . ?
C4 C1 Ca 149.72(11) . . ?
C1 C2 C3 132.08(14) . . ?
C1 C2 H2 113.96(8) . . ?
C3 C2 H2 113.96(8) . . ?
N2 C3 C2 124.91(13) . . ?
N2 C3 C5 120.78(14) . . ?
C2 C3 C5 114.30(13) . . ?
N2 C3 Ca 42.53(7) . . ?
C2 C3 Ca 83.40(8) . . ?
C5 C3 Ca 160.39(11) . . ?
C1 C4 H4A 109.47(9) . . ?
C1 C4 H4B 109.47(9) . . ?
H4A C4 H4B 109.5 . . ?
C1 C4 H4C 109.47(9) . . ?
H4A C4 H4C 109.5 . . ?
H4B C4 H4C 109.5 . . ?
C3 C5 H5A 109.47(9) . . ?
C3 C5 H5B 109.47(10) . . ?
H5A C5 H5B 109.5 . . ?
C3 C5 H5C 109.47(10) . . ?
H5A C5 H5C 109.5 . . ?
H5B C5 H5C 109.5 . . ?
C7 C6 C11 120.61(14) . . ?
C7 C6 N2 119.44(13) . . ?
C11 C6 N2 119.94(14) . . ?
C8 C7 C6 118.4(2) . . ?
C8 C7 C12 119.59(15) . . ?
C6 C7 C12 121.88(14) . . ?
C9 C8 C7 121.6(2) . . ?
C9 C8 H8 119.21(10) . . ?
C7 C8 H8 119.21(10) . . ?
C8 C9 C10 119.6(2) . . ?
C8 C9 H9 120.22(10) . . ?
C10 C9 H9 120.22(10) . . ?
C9 C10 C11 121.4(2) . . ?
C9 C10 H10 119.32(10) . . ?
C11 C10 H10 119.32(10) . . ?
C10 C11 C6 118.4(2) . . ?
C10 C11 C15 119.0(2) . . ?
C6 C11 C15 122.54(14) . . ?
C14 C12 C13 110.9(2) . . ?
C14 C12 C7 113.1(2) . . ?
C13 C12 C7 110.29(15) . . ?
C14 C12 H12 107.45(13) . . ?
C13 C12 H12 107.45(14) . . ?
C7 C12 H12 107.45(9) . . ?
C12 C13 H13A 109.47(14) . . ?
C12 C13 H13B 109.47(13) . . ?
H13A C13 H13B 109.5 . . ?
C12 C13 H13C 109.47(11) . . ?
H13A C13 H13C 109.5 . . ?
H13B C13 H13C 109.5 . . ?
C12 C14 H14A 109.47(12) . . ?
C12 C14 H14B 109.47(13) . . ?
H14A C14 H14B 109.5 . . ?
C12 C14 H14C 109.47(12) . . ?
H14A C14 H14C 109.5 . . ?
H14B C14 H14C 109.5 . . ?
C16 C15 C11 109.5(2) . . ?
C16 C15 C17 110.2(2) . . ?
C11 C15 C17 113.2(2) . . ?
C16 C15 H15 107.93(10) . . ?
C11 C15 H15 107.93(9) . . ?
C17 C15 H15 107.93(13) . . ?
C15 C16 H16A 109.47(11) . . ?
C15 C16 H16B 109.47(11) . . ?
H16A C16 H16B 109.5 . . ?
C15 C16 H16C 109.47(10) . . ?
H16A C16 H16C 109.5 . . ?
H16B C16 H16C 109.5 . . ?
C15 C17 H17A 109.47(12) . . ?
C15 C17 H17B 109.47(13) . . ?
H17A C17 H17B 109.5 . . ?
C15 C17 H17C 109.47(13) . . ?
H17A C17 H17C 109.5 . . ?
H17B C17 H17C 109.5 . . ?
C19 C18 C23 119.46(14) . . ?
C19 C18 N1 120.84(14) . . ?
C23 C18 N1 119.57(13) . . ?
C20 C19 C18 118.8(2) . . ?
C20 C19 C24 119.7(2) . . ?
C18 C19 C24 121.32(15) . . ?
C21 C20 C19 121.5(2) . . ?
C21 C20 H20 119.24(11) . . ?
C19 C20 H20 119.24(11) . . ?
C22 C21 C20 119.7(2) . . ?
C22 C21 H21 120.17(11) . . ?
C20 C21 H21 120.17(11) . . ?
C21 C22 C23 121.7(2) . . ?
C21 C22 H22 119.16(11) . . ?
C23 C22 H22 119.16(11) . . ?
C22 C23 C18 118.8(2) . . ?
C22 C23 C27 118.1(2) . . ?
C18 C23 C27 123.07(14) . . ?
C19 C24 C25 110.4(2) . . ?
C19 C24 C26 114.0(2) . . ?
C25 C24 C26 109.9(2) . . ?
C19 C24 H24 107.42(9) . . ?
C25 C24 H24 107.42(14) . . ?
C26 C24 H24 107.42(12) . . ?
C24 C25 H25A 109.47(13) . . ?
C24 C25 H25B 109.47(12) . . ?
H25A C25 H25B 109.5 . . ?
C24 C25 H25C 109.47(14) . . ?
H25A C25 H25C 109.5 . . ?
H25B C25 H25C 109.5 . . ?
C24 C26 H26A 109.47(13) . . ?
C24 C26 H26B 109.47(12) . . ?
H26A C26 H26B 109.5 . . ?
C24 C26 H26C 109.47(15) . . ?
H26A C26 H26C 109.5 . . ?
H26B C26 H26C 109.5 . . ?
C28 C27 C23 111.2(2) . . ?
C28 C27 C29 108.9(2) . . ?
C23 C27 C29 112.2(2) . . ?
C28 C27 H27 108.13(11) . . ?
C23 C27 H27 108.13(9) . . ?
C29 C27 H27 108.13(13) . . ?
C27 C28 H28A 109.47(12) . . ?
C27 C28 H28B 109.47(11) . . ?
H28A C28 H28B 109.5 . . ?
C27 C28 H28C 109.47(11) . . ?
H28A C28 H28C 109.5 . . ?
H28B C28 H28C 109.5 . . ?
C27 C29 H29A 109.47(13) . . ?
C27 C29 H29B 109.47(13) . . ?
H29A C29 H29B 109.5 . . ?
C27 C29 H29C 109.47(12) . . ?
H29A C29 H29C 109.5 . . ?
H29B C29 H29C 109.5 . . ?

loop_
_geom_bond_atom_site_label_1
_geom_bond_atom_site_label_2
_geom_bond_distance
_geom_bond_site_symmetry_2
_geom_bond_publ_flag
Ca N2 2.3768(11) 2 ?
Ca N2 2.3768(12) . ?
Ca N1 2.3841(12) . ?
Ca N1 2.3842(12) 2 ?
Ca C1 3.1194(14) 2 ?
Ca C1 3.1194(14) . ?
Ca C3 3.1778(14) . ?
Ca C3 3.1778(14) 2 ?
N1 C1 1.342(2) . ?
N1 C18 1.434(2) . ?
N2 C3 1.324(2) . ?
N2 C6 1.442(2) . ?
C1 C2 1.398(2) . ?
C1 C4 1.523(2) . ?
C2 C3 1.412(2) . ?
C2 H2 0.95 . ?
C3 C5 1.518(2) . ?
C4 H4A 0.98 . ?
C4 H4B 0.98 . ?
C4 H4C 0.98 . ?
C5 H5A 0.98 . ?
C5 H5B 0.98 . ?
C5 H5C 0.98 . ?
C6 C7 1.402(2) . ?
C6 C11 1.408(2) . ?
C7 C8 1.395(2) . ?
C7 C12 1.521(2) . ?
C8 C9 1.376(3) . ?
C8 H8 0.95 . ?
C9 C10 1.378(3) . ?
C9 H9 0.95 . ?
C10 C11 1.395(2) . ?
C10 H10 0.95 . ?
C11 C15 1.521(2) . ?
C12 C14 1.510(3) . ?
C12 C13 1.510(3) . ?
C12 H12 1.00 . ?
C13 H13A 0.98 . ?
C13 H13B 0.98 . ?
C13 H13C 0.98 . ?
C14 H14A 0.98 . ?
C14 H14B 0.98 . ?
C14 H14C 0.98 . ?
C15 C16 1.519(3) . ?
C15 C17 1.533(3) . ?
C15 H15 1.00 . ?
C16 H16A 0.98 . ?
C16 H16B 0.98 . ?
C16 H16C 0.98 . ?
C17 H17A 0.98 . ?
C17 H17B 0.98 . ?
C17 H17C 0.98 . ?
C18 C19 1.409(2) . ?
C18 C23 1.416(2) . ?
C19 C20 1.393(2) . ?
C19 C24 1.514(3) . ?
C20 C21 1.374(3) . ?
C20 H20 0.95 . ?
C21 C22 1.367(3) . ?
C21 H21 0.95 . ?
C22 C23 1.390(2) . ?
C22 H22 0.95 . ?
C23 C27 1.522(3) . ?
C24 C25 1.527(4) . ?
C24 C26 1.531(3) . ?
C24 H24 1.00 . ?
C25 H25A 0.98 . ?
C25 H25B 0.98 . ?
C25 H25C 0.98 . ?
C26 H26A 0.98 . ?
C26 H26B 0.98 . ?
C26 H26C 0.98 . ?
C27 C28 1.521(3) . ?
C27 C29 1.546(3) . ?
C27 H27 1.00 . ?
C28 H28A 0.98 . ?
C28 H28B 0.98 . ?
C28 H28C 0.98 . ?
C29 H29A 0.98 . ?
C29 H29B 0.98 . ?
C29 H29C 0.98 . ?

loop_
_geom_torsion_atom_site_label_1
_geom_torsion_atom_site_label_2
_geom_torsion_atom_site_label_3
_geom_torsion_atom_site_label_4
_geom_torsion
_geom_torsion_site_symmetry_1
_geom_torsion_site_symmetry_2
_geom_torsion_site_symmetry_3
_geom_torsion_site_symmetry_4
_geom_torsion_publ_flag
N2 Ca N1 C1 175.57(9) 2 . . . ?
N2 Ca N1 C1 49.59(10) . . . . ?
N1 Ca N1 C1 -76.96(9) 2 . . . ?
C1 Ca N1 C1 -103.29(11) 2 . . . ?
C1 Ca N1 C1 0.0 . . . . ?
C3 Ca N1 C1 34.00(9) . . . . ?
C3 Ca N1 C1 -158.70(9) 2 . . . ?
N2 Ca N1 C18 -14.37(14) 2 . . . ?
N2 Ca N1 C18 -140.36(13) . . . . ?
N1 Ca N1 C18 93.10(12) 2 . . . ?
C1 Ca N1 C18 66.77(13) 2 . . . ?
C1 Ca N1 C18 170.1(2) . . . . ?
C3 Ca N1 C18 -155.94(14) . . . . ?
C3 Ca N1 C18 11.36(14) 2 . . . ?
N2 Ca N2 C3 -166.61(12) 2 . . . ?
N1 Ca N2 C3 -40.96(11) . . . . ?
N1 Ca N2 C3 88.13(11) 2 . . . ?
C1 Ca N2 C3 91.39(12) 2 . . . ?
C1 Ca N2 C3 -21.69(10) . . . . ?
C3 Ca N2 C3 0.0 . . . . ?
C3 Ca N2 C3 -175.33(5) 2 . . . ?
N2 Ca N2 C6 26.81(10) 2 . . . ?
N1 Ca N2 C6 152.46(12) . . . . ?
N1 Ca N2 C6 -78.45(12) 2 . . . ?
C1 Ca N2 C6 -75.19(14) 2 . . . ?
C1 Ca N2 C6 171.73(12) . . . . ?
C3 Ca N2 C6 -166.6(2) . . . . ?
C3 Ca N2 C6 18.1(2) 2 . . . ?
C18 N1 C1 C2 153.20(15) . . . . ?
Ca N1 C1 C2 -35.1(2) . . . . ?
C18 N1 C1 C4 -26.0(2) . . . . ?
Ca N1 C1 C4 145.65(12) . . . . ?
C18 N1 C1 Ca -171.6(2) . . . . ?
Ca N1 C1 Ca 0.0 . . . . ?
N2 Ca C1 N1 -6.79(14) 2 . . . ?
N2 Ca C1 N1 -125.57(10) . . . . ?
N1 Ca C1 N1 0.0 . . . . ?
N1 Ca C1 N1 117.19(10) 2 . . . ?
C1 Ca C1 N1 90.11(10) 2 . . . ?
C3 Ca C1 N1 -136.35(11) . . . . ?
C3 Ca C1 N1 30.30(13) 2 . . . ?
N2 Ca C1 C2 145.17(9) 2 . . . ?
N2 Ca C1 C2 26.39(9) . . . . ?
N1 Ca C1 C2 152.0(2) . . . . ?
N1 Ca C1 C2 -90.85(9) 2 . . . ?
C1 Ca C1 C2 -117.94(9) 2 . . . ?
C3 Ca C1 C2 15.61(8) . . . . ?
C3 Ca C1 C2 -177.74(8) 2 . . . ?
N2 Ca C1 C4 -81.4(2) 2 . . . ?
N2 Ca C1 C4 159.8(2) . . . . ?
N1 Ca C1 C4 -74.6(2) . . . . ?
N1 Ca C1 C4 42.6(2) 2 . . . ?
C1 Ca C1 C4 15.5(2) 2 . . . ?
C3 Ca C1 C4 149.0(2) . . . . ?
C3 Ca C1 C4 -44.3(2) 2 . . . ?
N1 C1 C2 C3 -13.0(3) . . . . ?
C4 C1 C2 C3 166.2(2) . . . . ?
Ca C1 C2 C3 -37.4(2) . . . . ?
C6 N2 C3 C2 -177.74(14) . . . . ?
Ca N2 C3 C2 14.5(2) . . . . ?
C6 N2 C3 C5 1.2(2) . . . . ?
Ca N2 C3 C5 -166.57(13) . . . . ?
C6 N2 C3 Ca 167.7(2) . . . . ?
Ca N2 C3 Ca 0.0 . . . . ?
C1 C2 C3 N2 27.0(3) . . . . ?
C1 C2 C3 C5 -152.0(2) . . . . ?
C1 C2 C3 Ca 36.8(2) . . . . ?
N2 Ca C3 N2 19.6(2) 2 . . . ?
N2 Ca C3 N2 0.0 . . . . ?
N1 Ca C3 N2 134.93(12) . . . . ?
N1 Ca C3 N2 -105.51(11) 2 . . . ?
C1 Ca C3 N2 -119.07(11) 2 . . . ?
C1 Ca C3 N2 152.54(13) . . . . ?
C3 Ca C3 N2 11.86(10) 2 . . . ?
N2 Ca C3 C2 -148.46(9) 2 . . . ?
N2 Ca C3 C2 -168.1(2) . . . . ?
N1 Ca C3 C2 -33.13(9) . . . . ?
N1 Ca C3 C2 86.43(10) 2 . . . ?
C1 Ca C3 C2 72.88(11) 2 . . . ?
C1 Ca C3 C2 -15.52(8) . . . . ?
C3 Ca C3 C2 -156.19(9) 2 . . . ?
N2 Ca C3 C5 56.1(4) 2 . . . ?
N2 Ca C3 C5 36.5(3) . . . . ?
N1 Ca C3 C5 171.4(4) . . . . ?
N1 Ca C3 C5 -69.0(4) 2 . . . ?
C1 Ca C3 C5 -82.6(4) 2 . . . ?
C1 Ca C3 C5 -171.0(4) . . . . ?
C3 Ca C3 C5 48.3(4) 2 . . . ?
C3 N2 C6 C7 103.9(2) . . . . ?
Ca N2 C6 C7 -89.78(15) . . . . ?
C3 N2 C6 C11 -77.4(2) . . . . ?
Ca N2 C6 C11 88.92(15) . . . . ?
C11 C6 C7 C8 0.8(2) . . . . ?
N2 C6 C7 C8 179.53(13) . . . . ?
C11 C6 C7 C12 177.07(14) . . . . ?
N2 C6 C7 C12 -4.2(2) . . . . ?
C6 C7 C8 C9 0.8(2) . . . . ?
C12 C7 C8 C9 -175.6(2) . . . . ?
C7 C8 C9 C10 -1.4(3) . . . . ?
C8 C9 C10 C11 0.4(3) . . . . ?
C9 C10 C11 C6 1.2(2) . . . . ?
C9 C10 C11 C15 -176.8(2) . . . . ?
C7 C6 C11 C10 -1.8(2) . . . . ?
N2 C6 C11 C10 179.55(13) . . . . ?
C7 C6 C11 C15 176.14(14) . . . . ?
N2 C6 C11 C15 -2.5(2) . . . . ?
C8 C7 C12 C14 -49.4(2) . . . . ?
C6 C7 C12 C14 134.4(2) . . . . ?
C8 C7 C12 C13 75.4(2) . . . . ?
C6 C7 C12 C13 -100.8(2) . . . . ?
C10 C11 C15 C16 77.7(2) . . . . ?
C6 C11 C15 C16 -100.2(2) . . . . ?
C10 C11 C15 C17 -45.6(2) . . . . ?
C6 C11 C15 C17 136.5(2) . . . . ?
C1 N1 C18 C19 119.6(2) . . . . ?
Ca N1 C18 C19 -49.9(2) . . . . ?
C1 N1 C18 C23 -64.5(2) . . . . ?
Ca N1 C18 C23 125.99(13) . . . . ?
C23 C18 C19 C20 -1.8(2) . . . . ?
N1 C18 C19 C20 174.15(15) . . . . ?
C23 C18 C19 C24 173.8(2) . . . . ?
N1 C18 C19 C24 -10.2(2) . . . . ?
C18 C19 C20 C21 0.8(3) . . . . ?
C24 C19 C20 C21 -174.9(2) . . . . ?
C19 C20 C21 C22 1.0(3) . . . . ?
C20 C21 C22 C23 -1.8(3) . . . . ?
C21 C22 C23 C18 0.8(3) . . . . ?
C21 C22 C23 C27 -177.0(2) . . . . ?
C19 C18 C23 C22 1.0(2) . . . . ?
N1 C18 C23 C22 -174.98(14) . . . . ?
C19 C18 C23 C27 178.8(2) . . . . ?
N1 C18 C23 C27 2.8(2) . . . . ?
C20 C19 C24 C25 92.5(2) . . . . ?
C18 C19 C24 C25 -83.1(2) . . . . ?
C20 C19 C24 C26 -31.8(3) . . . . ?
C18 C19 C24 C26 152.7(2) . . . . ?
C22 C23 C27 C28 60.7(2) . . . . ?
C18 C23 C27 C28 -117.1(2) . . . . ?
C22 C23 C27 C29 -61.6(2) . . . . ?
C18 C23 C27 C29 120.6(2) . . . . ?
